data_7245374
loop_
_publ_author_name
'Peloquin, Andrew J.'
'McMillen, Colin'
'Pennington, William'

_publ_section_title
;
 Isolation of unique heterocycles formed from pyridine-thiocarboxamides as
 diiodine, iodide, or polyiodide salts
;
_journal_name_full CrystEngComm
_journal_paper_doi 10.1039/D2CE00904H
_journal_year 2022
_chemical_formula_moiety '2(I3), C12 H10 N4 S, C12 H8 N4 S'
_chemical_formula_sum 'C24 H18 I6 N8 S2'
_chemical_formula_weight 1243.98
_space_group_crystal_system monoclinic
_space_group_IT_number 14
_space_group_name_Hall '-P 2yn'
_space_group_name_H-M_alt 'P 1 21/n 1'
_atom_sites_solution_hydrogens mixed
_audit_creation_date 2022-03-14
_audit_creation_method
;
Olex2 1.5
(compiled 2021.12.09 svn.r5202d8cf for OlexSys, GUI svn.r6439)
;
_audit_update_record
;
2022-06-27 deposited with the CCDC.	2022-08-18 downloaded from the CCDC.
;
_cell_angle_alpha 90
_cell_angle_beta 99.309(3)
_cell_angle_gamma 90
_cell_formula_units_Z 4
_cell_length_a 7.7763(6)
_cell_length_b 25.918(2)
_cell_length_c 17.0369(13)
_cell_measurement_reflns_used 9328
_cell_measurement_temperature 100(2)
_cell_measurement_theta_max 26.40
_cell_measurement_theta_min 2.42
_cell_volume 3388.5(5)
_computing_cell_refinement 'SAINT V8.38A (Bruker AXS Inc., 2017)'
_computing_data_collection 'APEX3 v2017.3-0 (Bruker AXS Inc., 2017)'
_computing_data_reduction 'SAINT V8.38A (Bruker AXS Inc., 2017)'
_computing_molecular_graphics 'Olex2 1.5 (Dolomanov et al., 2009)'
_computing_publication_material 'Olex2 1.5 (Dolomanov et al., 2009)'
_computing_structure_refinement 'SHELXL 2018/3 (Sheldrick, 2015<i>b</i>)'
_computing_structure_solution 'SHELXT 2018/2 (Sheldrick, 2015<i>a</i>)'
_diffrn_ambient_temperature 100.00
_diffrn_measured_fraction_theta_full 0.999
_diffrn_measured_fraction_theta_max 0.998
_diffrn_measurement_device_type 'Bruker D8 Venture Photon 2'
_diffrn_measurement_method '\f and \w scans'
_diffrn_radiation_type MoK\a
_diffrn_radiation_wavelength 0.71073
_diffrn_reflns_av_R_equivalents 0.0496
_diffrn_reflns_av_unetI/netI 0.0266
_diffrn_reflns_Laue_measured_fraction_full 0.999
_diffrn_reflns_Laue_measured_fraction_max 0.998
_diffrn_reflns_limit_h_max 9
_diffrn_reflns_limit_h_min -9
_diffrn_reflns_limit_k_max 32
_diffrn_reflns_limit_k_min -32
_diffrn_reflns_limit_l_max 21
_diffrn_reflns_limit_l_min -20
_diffrn_reflns_number 52923
_diffrn_reflns_point_group_measured_fraction_full 0.999
_diffrn_reflns_point_group_measured_fraction_max 0.998
_diffrn_reflns_theta_full 25.242
_diffrn_reflns_theta_max 26.401
_diffrn_reflns_theta_min 2.423
_diffrn_source 'Incoatec I\mS'
_diffrn_source_current 0.0
_diffrn_source_power 0.0
_diffrn_source_voltage 0.0
_diffrn_standards_number 0
_exptl_absorpt_coefficient_mu 5.653
_exptl_absorpt_correction_T_max 0.7454
_exptl_absorpt_correction_T_min 0.4307
_exptl_absorpt_correction_type multi-scan
_exptl_absorpt_process_details 'SADABS v2016/2 (Bruker AXS Inc., 2017)'
_exptl_crystal_colour red
_exptl_crystal_colour_primary red
_exptl_crystal_density_diffrn 2.438
_exptl_crystal_density_meas ?
_exptl_crystal_density_method 'not measured'
_exptl_crystal_description plate
_exptl_crystal_F_000 2272
_exptl_crystal_size_max 0.511
_exptl_crystal_size_mid 0.153
_exptl_crystal_size_min 0.116
_exptl_transmission_factor_max 'not measured'
_exptl_transmission_factor_min 'not measured'
_refine_diff_density_max 1.056
_refine_diff_density_min -0.617
_refine_diff_density_rms 0.116
_refine_ls_extinction_method none
_refine_ls_goodness_of_fit_ref 1.111
_refine_ls_hydrogen_treatment mixed
_refine_ls_matrix_type full
_refine_ls_number_parameters 405
_refine_ls_number_reflns 6943
_refine_ls_number_restraints 23
_refine_ls_restrained_S_all 1.113
_refine_ls_R_factor_all 0.0253
_refine_ls_R_factor_gt 0.0217
_refine_ls_shift/su_max 0.003
_refine_ls_shift/su_mean 0.000
_refine_ls_structure_factor_coef Fsqd
_refine_ls_weighting_details 'w=1/[\s^2^(Fo^2^)+(0.0149P)^2^+6.1469P] where P=(Fo^2^+2Fc^2^)/3'
_refine_ls_weighting_scheme calc
_refine_ls_wR_factor_gt 0.0505
_refine_ls_wR_factor_ref 0.0531
_reflns_Friedel_coverage 0.000
_reflns_number_gt 6369
_reflns_number_total 6943
_reflns_threshold_expression 'I > 2\s(I)'
_cod_data_source_file d2ce00904h2.cif
_cod_data_source_block mo_d8_4091_18feb20_ajp1_0m_a
_cod_depositor_comments
;
The following automatic conversions were performed:

data item '_exptl_crystal_density_meas' value 'not measured' was
changed to '?' -- the value is perceived as not measured.

Automatic conversion script
Id: cif_fix_values 7556 2019-12-06 15:28:31Z antanas 
;
_cod_database_code 7245374
_shelx_shelxl_version_number 2018/3
_shelx_space_group_comment
;
The symmetry employed for this shelxl refinement is uniquely defined
by the following loop, which should always be used as a source of
symmetry information in preference to the above space-group names.
They are only intended as comments.
;
_shelx_estimated_absorpt_t_max 0.560
_shelx_estimated_absorpt_t_min 0.160
_olex2_refinement_description
;
1. Restrained distances
 S1A-N3A \\sim S1B-N3B
 with sigma of 0.01
 C1-S1B \\sim C7-S1A
 with sigma of 0.01
 C13-N7A \\sim C19-N7B
 with sigma of 0.01
 C13-S2B \\sim C19-S2A
 with sigma of 0.01
 S2A-N7A \\sim S2B-N7B
 with sigma of 0.01
2. Uiso/Uaniso restraints and constraints
S1A \\sim N3A: within 2A with sigma of 0.01 and sigma for terminal atoms of
0.02 within 2A
C19 \\sim N7B: within 2A with sigma of 0.007 and sigma for terminal atoms of
0.014 within 2A
C13 \\sim S2B: within 2A with sigma of 0.002 and sigma for terminal atoms of
0.004 within 2A
3. Others
 Sof(S1B)=Sof(N3B)=1-FVAR(1)
 Sof(S1A)=Sof(N3A)=FVAR(1)
 Sof(S2B)=Sof(N7B)=1-FVAR(2)
 Sof(S2A)=Sof(N7A)=FVAR(2)
4.a Aromatic/amide H refined with riding coordinates:
 C3(H3), C4(H4A), C5(H5), C6(H6), C9(H9), C10(H10), C11(H11), C12(H12),
 C15(H15), C16(H16), C17(H17), C18(H18), C21(H21), C22(H22), C23(H23), C24(H24)
;
_olex2_submission_special_instructions 'No special instructions were received'

loop_
_space_group_symop_operation_xyz
'x, y, z'
'-x+1/2, y+1/2, -z+1/2'
'-x, -y, -z'
'x-1/2, -y-1/2, z-1/2'

loop_
_atom_site_label
_atom_site_type_symbol
_atom_site_fract_x
_atom_site_fract_y
_atom_site_fract_z
_atom_site_U_iso_or_equiv
_atom_site_adp_type
_atom_site_occupancy
_atom_site_site_symmetry_order
_atom_site_calc_flag
_atom_site_refinement_flags_posn
_atom_site_refinement_flags_adp
_atom_site_refinement_flags_occupancy
_atom_site_disorder_assembly
_atom_site_disorder_group
I1 I 0.94430(3) 0.28985(2) 0.30719(2) 0.02808(6) Uani 1 1 d . . . . .
I2 I 0.76135(3) 0.24877(2) 0.42948(2) 0.02329(6) Uani 1 1 d . . . . .
I3 I 0.53705(3) 0.21588(2) 0.54450(2) 0.02960(6) Uani 1 1 d . . . . .
I4 I 0.10180(3) 0.43631(2) 0.21829(2) 0.02675(6) Uani 1 1 d . . . . .
I5 I 0.24575(3) 0.54030(2) 0.20137(2) 0.02285(6) Uani 1 1 d . . . . .
I6 I 0.35368(3) 0.64672(2) 0.18303(2) 0.02797(6) Uani 1 1 d . . . . .
N1 N 0.4448(4) 0.33971(12) 0.31241(16) 0.0190(6) Uani 1 1 d . . . . .
N2 N 0.6096(4) 0.43212(11) 0.13996(15) 0.0185(6) Uani 1 1 d . . . . .
N4 N 0.8050(4) 0.58288(11) 0.14998(16) 0.0193(6) Uani 1 1 d . . . . .
C1 C 0.5702(4) 0.38312(13) 0.12372(17) 0.0169(6) Uani 1 1 d D . . . .
C2 C 0.5092(4) 0.34925(14) 0.18265(18) 0.0182(7) Uani 1 1 d . . . . .
C3 C 0.4998(4) 0.36906(13) 0.25734(18) 0.0181(6) Uani 1 1 d . . . . .
H3 H 0.532872 0.403820 0.269342 0.022 Uiso 1 1 calc R U . . .
C4 C 0.3965(4) 0.29036(14) 0.2985(2) 0.0216(7) Uani 1 1 d . . . . .
H4A H 0.357469 0.270512 0.339096 0.026 Uiso 1 1 calc R U . . .
C5 C 0.4038(4) 0.26856(14) 0.2254(2) 0.0229(7) Uani 1 1 d . . . . .
H5 H 0.370228 0.233655 0.215145 0.028 Uiso 1 1 calc R U . . .
C6 C 0.4607(4) 0.29834(14) 0.16712(19) 0.0220(7) Uani 1 1 d . . . . .
H6 H 0.466579 0.283823 0.116415 0.026 Uiso 1 1 calc R U . . .
C7 C 0.6645(4) 0.45316(13) 0.07615(18) 0.0190(7) Uani 1 1 d D . . . .
C8 C 0.7268(4) 0.50680(13) 0.07711(19) 0.0189(7) Uani 1 1 d . . . . .
C9 C 0.7398(4) 0.53496(13) 0.14685(19) 0.0189(7) Uani 1 1 d . . . . .
H9 H 0.702623 0.520321 0.192409 0.023 Uiso 1 1 calc R U . . .
C10 C 0.8601(5) 0.60533(13) 0.08749(19) 0.0216(7) Uani 1 1 d . . . . .
H10 H 0.908176 0.639093 0.092335 0.026 Uiso 1 1 calc R U . . .
C11 C 0.8465(5) 0.57917(14) 0.0162(2) 0.0256(8) Uani 1 1 d . . . . .
H11 H 0.882253 0.595079 -0.028723 0.031 Uiso 1 1 calc R U . . .
C12 C 0.7806(5) 0.52978(14) 0.0109(2) 0.0249(7) Uani 1 1 d . . . . .
H12 H 0.771636 0.511313 -0.037754 0.030 Uiso 1 1 calc R U . . .
HN1 H 0.439(6) 0.3526(17) 0.356(3) 0.030 Uiso 1 1 d . U . . .
HN4 H 0.820(5) 0.6008(17) 0.193(3) 0.030 Uiso 1 1 d . U . . .
S1A S 0.6763(13) 0.4093(3) 0.0051(5) 0.0229(15) Uani 0.279(6) 1 d D U P A 1
N3A N 0.600(3) 0.3620(8) 0.0556(11) 0.024(4) Uani 0.279(6) 1 d D U P A 1
S1B S 0.5963(3) 0.36669(10) 0.02955(11) 0.0242(5) Uani 0.721(6) 1 d D . P A 2
N3B N 0.6629(15) 0.4254(3) 0.0092(7) 0.0193(18) Uani 0.721(6) 1 d D . P A 2
N5 N 0.4385(4) 0.38956(11) 0.45171(15) 0.0179(5) Uani 1 1 d . . . . .
N6 N 0.1732(3) 0.52979(10) 0.47054(15) 0.0156(5) Uani 1 1 d . . . . .
N8 N -0.1301(4) 0.62428(11) 0.29886(15) 0.0188(6) Uani 1 1 d . . . . .
C13 C 0.2538(4) 0.50518(13) 0.53726(17) 0.0163(6) Uani 1 1 d D U . . .
C14 C 0.3522(4) 0.45770(12) 0.53207(18) 0.0152(6) Uani 1 1 d . . . . .
C15 C 0.3530(4) 0.43351(13) 0.45856(18) 0.0170(6) Uani 1 1 d . . . . .
H15 H 0.290528 0.448980 0.411961 0.020 Uiso 1 1 calc R U . . .
C16 C 0.5270(4) 0.36800(13) 0.51752(19) 0.0194(7) Uani 1 1 d . . . . .
H16 H 0.587678 0.336668 0.512520 0.023 Uiso 1 1 calc R U . . .
C17 C 0.5341(4) 0.38927(13) 0.59241(19) 0.0205(7) Uani 1 1 d . . . . .
H17 H 0.598884 0.372978 0.637732 0.025 Uiso 1 1 calc R U . . .
C18 C 0.4453(4) 0.43462(13) 0.60004(19) 0.0183(6) Uani 1 1 d . . . . .
H18 H 0.447537 0.449943 0.650849 0.022 Uiso 1 1 calc R U . . .
C19 C 0.0944(4) 0.57137(13) 0.49193(17) 0.0162(6) Uani 1 1 d D U . . .
C20 C -0.0050(4) 0.60710(12) 0.43497(18) 0.0156(6) Uani 1 1 d . . . . .
C21 C -0.0355(4) 0.59429(13) 0.35372(18) 0.0185(6) Uani 1 1 d . . . . .
H21 H 0.012730 0.563240 0.337104 0.022 Uiso 1 1 calc R U . . .
C22 C -0.1953(4) 0.66838(13) 0.3226(2) 0.0220(7) Uani 1 1 d . . . . .
H22 H -0.262107 0.689721 0.283744 0.026 Uiso 1 1 calc R U . . .
C23 C -0.1697(4) 0.68418(13) 0.4010(2) 0.0223(7) Uani 1 1 d . . . . .
H23 H -0.216548 0.715970 0.415571 0.027 Uiso 1 1 calc R U . . .
C24 C -0.0748(4) 0.65301(13) 0.45793(19) 0.0192(7) Uani 1 1 d . . . . .
H24 H -0.057358 0.662861 0.512352 0.023 Uiso 1 1 calc R U . . .
S2A S 0.12272(14) 0.57821(5) 0.59377(6) 0.0195(3) Uani 0.890(4) 1 d D . P B 3
N7A N 0.2422(6) 0.52571(19) 0.6085(3) 0.0176(9) Uani 0.890(4) 1 d D . P B 3
S2B S 0.2056(17) 0.5352(5) 0.6179(6) 0.0165(13) Uani 0.110(4) 1 d D U P B 4
N7B N 0.090(4) 0.5812(10) 0.5684(6) 0.018(4) Uani 0.110(4) 1 d D U P B 4

loop_
_atom_site_aniso_label
_atom_site_aniso_U_11
_atom_site_aniso_U_22
_atom_site_aniso_U_33
_atom_site_aniso_U_23
_atom_site_aniso_U_13
_atom_site_aniso_U_12
I1 0.02258(11) 0.02346(12) 0.03852(13) -0.00701(10) 0.00592(10) 0.00006(9)
I2 0.01878(11) 0.01704(11) 0.03189(12) -0.00589(9) -0.00239(9) 0.00295(8)
I3 0.02907(12) 0.02310(12) 0.03752(13) -0.00436(10) 0.00814(10) 0.00263(10)
I4 0.02365(11) 0.03255(14) 0.02357(11) 0.00489(9) 0.00238(9) 0.00581(10)
I5 0.01929(11) 0.03578(13) 0.01324(10) -0.00296(9) 0.00191(8) 0.00543(9)
I6 0.03184(13) 0.03336(14) 0.01843(11) -0.00177(9) 0.00326(9) -0.00129(10)
N1 0.0204(14) 0.0240(15) 0.0128(12) -0.0005(11) 0.0031(11) 0.0050(12)
N2 0.0181(13) 0.0218(15) 0.0155(12) -0.0017(11) 0.0022(10) 0.0013(11)
N4 0.0218(14) 0.0188(14) 0.0167(13) -0.0018(11) 0.0012(11) 0.0047(11)
C1 0.0157(14) 0.0217(17) 0.0131(14) -0.0034(12) 0.0015(11) 0.0021(13)
C2 0.0132(14) 0.0255(18) 0.0157(14) 0.0006(13) 0.0020(12) 0.0027(13)
C3 0.0162(15) 0.0200(17) 0.0174(15) 0.0008(13) 0.0008(12) 0.0027(13)
C4 0.0158(15) 0.0275(19) 0.0214(16) 0.0031(14) 0.0028(13) 0.0018(13)
C5 0.0229(17) 0.0212(17) 0.0242(17) -0.0036(14) 0.0025(13) -0.0031(14)
C6 0.0218(16) 0.0251(18) 0.0189(15) -0.0044(13) 0.0024(13) 0.0005(14)
C7 0.0161(15) 0.0232(17) 0.0171(15) -0.0024(13) 0.0013(12) 0.0018(13)
C8 0.0179(15) 0.0198(17) 0.0180(15) 0.0017(13) 0.0001(12) 0.0039(13)
C9 0.0171(15) 0.0226(17) 0.0171(15) 0.0014(13) 0.0032(12) 0.0020(13)
C10 0.0283(17) 0.0166(17) 0.0201(16) 0.0046(13) 0.0043(13) 0.0026(14)
C11 0.038(2) 0.0223(18) 0.0169(15) 0.0034(13) 0.0062(14) -0.0012(16)
C12 0.0329(19) 0.0248(19) 0.0171(15) -0.0015(14) 0.0041(14) 0.0036(15)
S1A 0.039(3) 0.013(3) 0.0189(19) -0.005(2) 0.0115(16) -0.001(3)
N3A 0.035(6) 0.014(6) 0.023(8) 0.008(7) 0.002(7) -0.004(5)
S1B 0.0356(9) 0.0220(9) 0.0169(10) -0.0042(8) 0.0096(8) -0.0041(7)
N3B 0.033(3) 0.007(4) 0.019(3) -0.002(3) 0.010(2) -0.002(4)
N5 0.0205(13) 0.0180(14) 0.0164(12) -0.0001(11) 0.0062(10) -0.0012(11)
N6 0.0162(12) 0.0132(13) 0.0180(13) -0.0004(10) 0.0044(10) -0.0022(10)
N8 0.0212(13) 0.0189(14) 0.0170(13) 0.0007(11) 0.0052(11) -0.0023(11)
C13 0.0139(14) 0.0218(16) 0.0140(13) -0.0019(12) 0.0050(11) -0.0036(12)
C14 0.0142(14) 0.0166(16) 0.0152(14) 0.0000(12) 0.0039(11) -0.0038(12)
C15 0.0184(15) 0.0173(16) 0.0156(14) 0.0026(12) 0.0041(12) -0.0019(13)
C16 0.0192(15) 0.0172(16) 0.0232(16) 0.0016(13) 0.0078(13) 0.0005(13)
C17 0.0205(16) 0.0213(17) 0.0194(15) 0.0055(13) 0.0024(12) 0.0015(13)
C18 0.0169(15) 0.0225(17) 0.0163(14) -0.0019(13) 0.0051(12) -0.0038(13)
C19 0.0152(14) 0.0193(16) 0.0148(14) -0.0022(12) 0.0041(11) -0.0059(12)
C20 0.0140(14) 0.0148(15) 0.0182(15) 0.0018(12) 0.0034(12) -0.0029(12)
C21 0.0213(16) 0.0194(17) 0.0171(15) 0.0002(13) 0.0101(12) 0.0017(13)
C22 0.0208(16) 0.0179(17) 0.0272(17) 0.0027(14) 0.0036(13) -0.0006(13)
C23 0.0218(16) 0.0162(17) 0.0302(18) -0.0026(14) 0.0086(14) -0.0001(13)
C24 0.0177(15) 0.0189(17) 0.0220(16) -0.0049(13) 0.0066(12) -0.0050(13)
S2A 0.0227(6) 0.0218(5) 0.0141(6) -0.0036(4) 0.0034(4) 0.0044(4)
N7A 0.016(2) 0.021(2) 0.0166(18) -0.0017(15) 0.0057(15) 0.0063(15)
S2B 0.015(2) 0.023(2) 0.012(2) -0.006(2) 0.007(2) 0.000(2)
N7B 0.016(7) 0.015(7) 0.022(7) 0.001(7) -0.003(7) 0.004(6)

loop_
_atom_type_symbol
_atom_type_description
_atom_type_scat_dispersion_real
_atom_type_scat_dispersion_imag
_atom_type_scat_source
C C 0.0033 0.0016 'International Tables Vol C Tables 4.2.6.8 and 6.1.1.4'
H H 0.0000 0.0000 'International Tables Vol C Tables 4.2.6.8 and 6.1.1.4'
I I -0.4742 1.8119 'International Tables Vol C Tables 4.2.6.8 and 6.1.1.4'
N N 0.0061 0.0033 'International Tables Vol C Tables 4.2.6.8 and 6.1.1.4'
S S 0.1246 0.1234 'International Tables Vol C Tables 4.2.6.8 and 6.1.1.4'

loop_
_geom_angle_atom_site_label_1
_geom_angle_atom_site_label_2
_geom_angle_atom_site_label_3
_geom_angle
_geom_angle_site_symmetry_1
_geom_angle_site_symmetry_3
_geom_angle_publ_flag
I1 I2 I3 172.443(11) . . ?
I6 I5 I4 174.485(10) . . ?
C3 N1 C4 122.2(3) . . ?
C3 N1 HN1 118(3) . . ?
C4 N1 HN1 119(3) . . ?
C1 N2 C7 108.2(3) . . ?
C9 N4 C10 122.5(3) . . ?
C9 N4 HN4 122(3) . . ?
C10 N4 HN4 115(3) . . ?
N2 C1 C2 121.3(3) . . ?
N2 C1 N3A 120.4(7) . . ?
N2 C1 S1B 112.2(3) . . ?
C2 C1 S1B 126.5(3) . . ?
N3A C1 C2 118.0(7) . . ?
C3 C2 C1 118.5(3) . . ?
C3 C2 C6 118.4(3) . . ?
C6 C2 C1 123.1(3) . . ?
N1 C3 C2 120.4(3) . . ?
N1 C3 H3 119.8 . . ?
C2 C3 H3 119.8 . . ?
N1 C4 H4A 120.0 . . ?
N1 C4 C5 119.9(3) . . ?
C5 C4 H4A 120.0 . . ?
C4 C5 H5 120.5 . . ?
C4 C5 C6 119.0(3) . . ?
C6 C5 H5 120.5 . . ?
C2 C6 C5 120.1(3) . . ?
C2 C6 H6 119.9 . . ?
C5 C6 H6 119.9 . . ?
N2 C7 C8 121.4(3) . . ?
N2 C7 S1A 111.7(4) . . ?
N2 C7 N3B 120.4(5) . . ?
C8 C7 S1A 126.4(4) . . ?
N3B C7 C8 118.2(5) . . ?
C9 C8 C7 119.1(3) . . ?
C9 C8 C12 118.5(3) . . ?
C12 C8 C7 122.3(3) . . ?
N4 C9 C8 119.9(3) . . ?
N4 C9 H9 120.1 . . ?
C8 C9 H9 120.1 . . ?
N4 C10 H10 120.1 . . ?
N4 C10 C11 119.7(3) . . ?
C11 C10 H10 120.1 . . ?
C10 C11 H11 120.3 . . ?
C12 C11 C10 119.3(3) . . ?
C12 C11 H11 120.3 . . ?
C8 C12 H12 120.0 . . ?
C11 C12 C8 120.0(3) . . ?
C11 C12 H12 120.0 . . ?
N3A S1A C7 93.5(10) . . ?
C1 N3A S1A 105.9(14) . . ?
N3B S1B C1 93.2(4) . . ?
C7 N3B S1B 105.8(7) . . ?
C15 N5 C16 118.6(3) . . ?
C19 N6 C13 108.8(3) . . ?
C22 N8 C21 118.5(3) . . ?
N6 C13 C14 121.2(3) . . ?
N6 C13 S2B 109.5(5) . . ?
C14 C13 S2B 129.1(5) . . ?
N7A C13 N6 118.7(3) . . ?
N7A C13 C14 120.1(3) . . ?
C15 C14 C13 120.6(3) . . ?
C18 C14 C13 121.2(3) . . ?
C18 C14 C15 118.2(3) . . ?
N5 C15 C14 122.3(3) . . ?
N5 C15 H15 118.8 . . ?
C14 C15 H15 118.8 . . ?
N5 C16 H16 118.5 . . ?
N5 C16 C17 123.0(3) . . ?
C17 C16 H16 118.5 . . ?
C16 C17 H17 120.6 . . ?
C18 C17 C16 118.7(3) . . ?
C18 C17 H17 120.6 . . ?
C14 C18 H18 120.4 . . ?
C17 C18 C14 119.1(3) . . ?
C17 C18 H18 120.4 . . ?
N6 C19 C20 123.4(3) . . ?
N6 C19 S2A 111.9(2) . . ?
N6 C19 N7B 120.7(8) . . ?
C20 C19 S2A 124.7(2) . . ?
N7B C19 C20 115.6(8) . . ?
C21 C20 C19 119.3(3) . . ?
C24 C20 C19 122.8(3) . . ?
C24 C20 C21 117.9(3) . . ?
N8 C21 C20 122.4(3) . . ?
N8 C21 H21 118.8 . . ?
C20 C21 H21 118.8 . . ?
N8 C22 H22 118.6 . . ?
N8 C22 C23 122.9(3) . . ?
C23 C22 H22 118.6 . . ?
C22 C23 H23 120.6 . . ?
C24 C23 C22 118.9(3) . . ?
C24 C23 H23 120.6 . . ?
C20 C24 H24 120.3 . . ?
C23 C24 C20 119.5(3) . . ?
C23 C24 H24 120.3 . . ?
N7A S2A C19 92.6(2) . . ?
C13 N7A S2A 108.0(3) . . ?
N7B S2B C13 95.3(9) . . ?
C19 N7B S2B 105.5(12) . . ?

loop_
_geom_bond_atom_site_label_1
_geom_bond_atom_site_label_2
_geom_bond_distance
_geom_bond_site_symmetry_2
_geom_bond_publ_flag
I1 I2 2.9082(4) . ?
I2 I3 2.9521(4) . ?
I4 I5 2.9503(4) . ?
I5 I6 2.9145(4) . ?
N1 C3 1.331(4) . ?
N1 C4 1.343(5) . ?
N1 HN1 0.82(4) . ?
N2 C1 1.325(4) . ?
N2 C7 1.346(4) . ?
N4 C9 1.339(4) . ?
N4 C10 1.343(4) . ?
N4 HN4 0.86(4) . ?
C1 C2 1.469(5) . ?
C1 N3A 1.34(2) . ?
C1 S1B 1.704(3) . ?
C2 C3 1.385(4) . ?
C2 C6 1.386(5) . ?
C3 H3 0.9500 . ?
C4 H4A 0.9500 . ?
C4 C5 1.377(5) . ?
C5 H5 0.9500 . ?
C5 C6 1.386(5) . ?
C6 H6 0.9500 . ?
C7 C8 1.471(5) . ?
C7 S1A 1.674(7) . ?
C7 N3B 1.347(11) . ?
C8 C9 1.384(5) . ?
C8 C12 1.398(5) . ?
C9 H9 0.9500 . ?
C10 H10 0.9500 . ?
C10 C11 1.380(5) . ?
C11 H11 0.9500 . ?
C11 C12 1.376(5) . ?
C12 H12 0.9500 . ?
S1A N3A 1.661(10) . ?
S1B N3B 1.661(7) . ?
N5 C15 1.333(4) . ?
N5 C16 1.339(4) . ?
N6 C13 1.364(4) . ?
N6 C19 1.319(4) . ?
N8 C21 1.340(4) . ?
N8 C22 1.339(5) . ?
C13 C14 1.459(5) . ?
C13 N7A 1.342(6) . ?
C13 S2B 1.674(8) . ?
C14 C15 1.401(4) . ?
C14 C18 1.397(4) . ?
C15 H15 0.9500 . ?
C16 H16 0.9500 . ?
C16 C17 1.383(5) . ?
C17 H17 0.9500 . ?
C17 C18 1.380(5) . ?
C18 H18 0.9500 . ?
C19 C20 1.468(4) . ?
C19 S2A 1.722(3) . ?
C19 N7B 1.334(11) . ?
C20 C21 1.406(4) . ?
C20 C24 1.390(5) . ?
C21 H21 0.9500 . ?
C22 H22 0.9500 . ?
C22 C23 1.381(5) . ?
C23 H23 0.9500 . ?
C23 C24 1.380(5) . ?
C24 H24 0.9500 . ?
S2A N7A 1.644(4) . ?
S2B N7B 1.640(10) . ?

loop_
_geom_hbond_atom_site_label_D
_geom_hbond_atom_site_label_H
_geom_hbond_atom_site_label_A
_geom_hbond_distance_DH
_geom_hbond_distance_HA
_geom_hbond_distance_DA
_geom_hbond_angle_DHA
_geom_hbond_site_symmetry_A
_geom_hbond_publ_flag
C10 H10 I2 0.95 3.13 3.835(3) 132.4 2_655 yes
C10 H10 I3 0.95 3.15 3.806(3) 128.1 2_655 yes
C11 H11 I3 0.95 3.21 3.840(4) 125.2 2_655 yes
N1 HN1 N5 0.82(4) 1.89(5) 2.710(4) 173(4) . yes
N4 HN4 N8 0.86(4) 1.88(4) 2.725(4) 166(4) 1_655 yes
C16 H16 I2 0.95 3.10 4.001(3) 158.0 . yes
C16 H16 I3 0.95 3.21 3.969(3) 137.9 . yes
C17 H17 I6 0.95 3.06 3.897(3) 148.0 3_666 yes
C21 H21 I5 0.95 3.22 3.913(3) 131.8 . yes
C22 H22 I1 0.95 3.23 4.143(3) 161.8 2 yes
C23 H23 I3 0.95 3.22 4.073(3) 151.0 3_566 yes

loop_
_geom_torsion_atom_site_label_1
_geom_torsion_atom_site_label_2
_geom_torsion_atom_site_label_3
_geom_torsion_atom_site_label_4
_geom_torsion
_geom_torsion_site_symmetry_1
_geom_torsion_site_symmetry_2
_geom_torsion_site_symmetry_3
_geom_torsion_site_symmetry_4
_geom_torsion_publ_flag
N1 C4 C5 C6 -0.2(5) . . . . ?
N2 C1 C2 C3 -2.5(5) . . . . ?
N2 C1 C2 C6 177.6(3) . . . . ?
N2 C1 N3A S1A -3.2(18) . . . . ?
N2 C1 S1B N3B 0.4(5) . . . . ?
N2 C7 C8 C9 4.3(5) . . . . ?
N2 C7 C8 C12 -178.5(3) . . . . ?
N2 C7 S1A N3A 2.4(10) . . . . ?
N2 C7 N3B S1B -3.2(9) . . . . ?
N4 C10 C11 C12 -1.7(5) . . . . ?
C1 N2 C7 C8 -176.8(3) . . . . ?
C1 N2 C7 S1A -4.3(5) . . . . ?
C1 N2 C7 N3B 3.5(7) . . . . ?
C1 C2 C3 N1 179.8(3) . . . . ?
C1 C2 C6 C5 -179.8(3) . . . . ?
C1 S1B N3B C7 1.4(7) . . . . ?
C2 C1 N3A S1A -177.2(7) . . . . ?
C2 C1 S1B N3B 179.5(5) . . . . ?
C3 N1 C4 C5 0.2(5) . . . . ?
C3 C2 C6 C5 0.3(5) . . . . ?
C4 N1 C3 C2 0.0(5) . . . . ?
C4 C5 C6 C2 -0.1(5) . . . . ?
C6 C2 C3 N1 -0.3(5) . . . . ?
C7 N2 C1 C2 178.8(3) . . . . ?
C7 N2 C1 N3A 5.0(12) . . . . ?
C7 N2 C1 S1B -2.1(3) . . . . ?
C7 C8 C9 N4 176.4(3) . . . . ?
C7 C8 C12 C11 -176.5(3) . . . . ?
C7 S1A N3A C1 0.3(14) . . . . ?
C8 C7 S1A N3A 174.4(9) . . . . ?
C8 C7 N3B S1B 177.2(4) . . . . ?
C9 N4 C10 C11 1.5(5) . . . . ?
C9 C8 C12 C11 0.7(5) . . . . ?
C10 N4 C9 C8 -0.3(5) . . . . ?
C10 C11 C12 C8 0.6(5) . . . . ?
C12 C8 C9 N4 -0.8(5) . . . . ?
S1A C7 C8 C9 -167.0(5) . . . . ?
S1A C7 C8 C12 10.2(6) . . . . ?
N3A C1 C2 C3 171.5(12) . . . . ?
N3A C1 C2 C6 -8.4(12) . . . . ?
S1B C1 C2 C3 178.5(3) . . . . ?
S1B C1 C2 C6 -1.4(5) . . . . ?
N3B C7 C8 C9 -176.0(6) . . . . ?
N3B C7 C8 C12 1.2(7) . . . . ?
N5 C16 C17 C18 0.4(5) . . . . ?
N6 C13 C14 C15 -5.9(5) . . . . ?
N6 C13 C14 C18 175.2(3) . . . . ?
N6 C13 N7A S2A 0.8(5) . . . . ?
N6 C13 S2B N7B -2.6(15) . . . . ?
N6 C19 C20 C21 7.2(5) . . . . ?
N6 C19 C20 C24 -174.4(3) . . . . ?
N6 C19 S2A N7A 0.6(3) . . . . ?
N6 C19 N7B S2B 3(3) . . . . ?
N8 C22 C23 C24 -0.9(5) . . . . ?
C13 N6 C19 C20 179.8(3) . . . . ?
C13 N6 C19 S2A -0.2(3) . . . . ?
C13 N6 C19 N7B -5(2) . . . . ?
C13 C14 C15 N5 -178.6(3) . . . . ?
C13 C14 C18 C17 178.9(3) . . . . ?
C13 S2B N7B C19 0(2) . . . . ?
C14 C13 N7A S2A -179.6(3) . . . . ?
C14 C13 S2B N7B -177.6(14) . . . . ?
C15 N5 C16 C17 -0.1(5) . . . . ?
C15 C14 C18 C17 0.0(5) . . . . ?
C16 N5 C15 C14 -0.3(5) . . . . ?
C16 C17 C18 C14 -0.4(5) . . . . ?
C18 C14 C15 N5 0.3(5) . . . . ?
C19 N6 C13 C14 -179.9(3) . . . . ?
C19 N6 C13 N7A -0.4(4) . . . . ?
C19 N6 C13 S2B 4.6(6) . . . . ?
C19 C20 C21 N8 177.7(3) . . . . ?
C19 C20 C24 C23 -178.8(3) . . . . ?
C19 S2A N7A C13 -0.8(3) . . . . ?
C20 C19 S2A N7A -179.5(3) . . . . ?
C20 C19 N7B S2B 178.5(12) . . . . ?
C21 N8 C22 C23 -0.2(5) . . . . ?
C21 C20 C24 C23 -0.3(5) . . . . ?
C22 N8 C21 C20 1.0(5) . . . . ?
C22 C23 C24 C20 1.1(5) . . . . ?
C24 C20 C21 N8 -0.8(5) . . . . ?
S2A C19 C20 C21 -172.8(2) . . . . ?
S2A C19 C20 C24 5.7(4) . . . . ?
N7A C13 C14 C15 174.5(4) . . . . ?
N7A C13 C14 C18 -4.3(5) . . . . ?
S2B C13 C14 C15 168.5(6) . . . . ?
S2B C13 C14 C18 -10.3(7) . . . . ?
N7B C19 C20 C21 -167.9(19) . . . . ?
N7B C19 C20 C24 10.6(19) . . . . ?
